data_7156045
loop_
_publ_author_name
'Shoji, Taku'
'Tanaka, Miwa'
'Takagaki, Sho'
'Miura, Kota'
'Ohta, Akira'
'Sekiguchi, Ryuta'
'Ito, Shunji'
'Mori, Shigeki'
'Okujima, Tetsuo'

_publ_section_title
;
 Synthesis of azulene-substituted benzofurans and isocoumarins via
 intramolecular cyclization of 1-ethynylazulenes, and their structural and
 optical properties.
;
_journal_issue 3
_journal_name_full 'Organic &amp; biomolecular chemistry'
_journal_page_first 480
_journal_page_last 489
_journal_paper_doi 10.1039/c7ob02861j
_journal_volume 16
_journal_year 2018
_chemical_formula_moiety 'C24 H22 O3'
_chemical_formula_sum 'C24 H22 O3'
_chemical_formula_weight 358.41
_space_group_crystal_system monoclinic
_space_group_IT_number 14
_space_group_name_Hall '-P 2ybc'
_space_group_name_H-M_alt 'P 1 21/c 1'
_symmetry_space_group_name_Hall '-P 2ybc'
_symmetry_space_group_name_H-M 'P 1 21/c 1'
_atom_sites_solution_hydrogens geom
_atom_sites_solution_primary direct
_atom_sites_solution_secondary difmap
_audit_creation_method SHELXL-2016/6
_audit_update_record
;
2017-04-18 deposited with the CCDC.
2017-12-21 downloaded from the CCDC.
;
_cell_angle_alpha 90
_cell_angle_beta 90.833(2)
_cell_angle_gamma 90
_cell_formula_units_Z 16
_cell_length_a 27.2601(8)
_cell_length_b 10.4030(3)
_cell_length_c 26.2305(7)
_cell_measurement_reflns_used 24857
_cell_measurement_temperature 100(2)
_cell_measurement_theta_max 31.17
_cell_measurement_theta_min 2.12
_cell_volume 7437.8(4)
_computing_cell_refinement 'CrysAlisPro 1.171.38.41 (Rigaku OD, 2015)'
_computing_data_collection 'CrystalClear (Rigaku Inc., 2008)'
_computing_data_reduction 'CrysAlisPro 1.171.38.41 (Rigaku OD, 2015)'
_computing_molecular_graphics 'CrystalStructure 4.2.4 (Rigaku, 2016)'
_computing_publication_material 'CrystalStructure 4.2.4'
_computing_structure_refinement 'SHELXL-2016/6 (Sheldrick, 2016)'
_computing_structure_solution 'SHELXT 2014/5 (Sheldrick, 2014)'
_diffrn_ambient_temperature 100(2)
_diffrn_detector_area_resol_mean 7.111
_diffrn_measured_fraction_theta_full 1.000
_diffrn_measured_fraction_theta_max 1.000
_diffrn_measurement_device_type 'Rigaku Saturn724'
_diffrn_measurement_method \w
_diffrn_radiation_type MoK\a
_diffrn_radiation_wavelength 0.71075
_diffrn_reflns_av_R_equivalents 0.0929
_diffrn_reflns_av_unetI/netI 0.0629
_diffrn_reflns_Laue_measured_fraction_full 1.000
_diffrn_reflns_Laue_measured_fraction_max 1.000
_diffrn_reflns_limit_h_max 36
_diffrn_reflns_limit_h_min -36
_diffrn_reflns_limit_k_max 13
_diffrn_reflns_limit_k_min -13
_diffrn_reflns_limit_l_max 34
_diffrn_reflns_limit_l_min -34
_diffrn_reflns_number 123687
_diffrn_reflns_point_group_measured_fraction_full 1.000
_diffrn_reflns_point_group_measured_fraction_max 1.000
_diffrn_reflns_theta_full 25.242
_diffrn_reflns_theta_max 27.999
_diffrn_reflns_theta_min 1.733
_diffrn_source 'Varimax 50 kV 24 mA Rotating anode'
_exptl_absorpt_coefficient_mu 0.083
_exptl_absorpt_correction_T_max 0.999
_exptl_absorpt_correction_T_min 0.846
_exptl_absorpt_correction_type multi-scan
_exptl_absorpt_process_details
;
CrysAlisPro 1.171.38.41 (Rigaku Oxford Diffraction, 2015)
Empirical absorption correction using spherical harmonics,
 implemented in SCALE3 ABSPACK scaling algorithm.
;
_exptl_crystal_colour violet
_exptl_crystal_density_diffrn 1.280
_exptl_crystal_density_method 'not measured'
_exptl_crystal_description plate
_exptl_crystal_F_000 3040
_exptl_crystal_size_max 0.350
_exptl_crystal_size_mid 0.100
_exptl_crystal_size_min 0.010
_refine_diff_density_max 0.981
_refine_diff_density_min -0.425
_refine_diff_density_rms 0.093
_refine_ls_extinction_method none
_refine_ls_goodness_of_fit_ref 1.058
_refine_ls_hydrogen_treatment constr
_refine_ls_matrix_type full
_refine_ls_number_parameters 1153
_refine_ls_number_reflns 17968
_refine_ls_number_restraints 1146
_refine_ls_restrained_S_all 1.031
_refine_ls_R_factor_all 0.1460
_refine_ls_R_factor_gt 0.0885
_refine_ls_shift/su_max 0.001
_refine_ls_shift/su_mean 0.000
_refine_ls_structure_factor_coef Fsqd
_refine_ls_weighting_details 'w=1/[\s^2^(Fo^2^)+(0.1000P)^2^+6.0000P] where P=(Fo^2^+2Fc^2^)/3'
_refine_ls_weighting_scheme calc
_refine_ls_wR_factor_gt 0.2033
_refine_ls_wR_factor_ref 0.2379
_reflns_Friedel_coverage 0.000
_reflns_number_gt 10528
_reflns_number_total 17968
_reflns_threshold_expression 'I > 2\s(I)'
_cod_data_source_file c7ob02861j2.cif
_cod_data_source_block shelxl_CCDC5
_cod_depositor_comments 'Adding full bibliography for 7156040--7156045.cif.'
_cod_database_code 7156045
_shelx_shelxl_version_number 2016/6
_shelx_space_group_comment
;
The symmetry employed for this shelxl refinement is uniquely defined
by the following loop, which should always be used as a source of
symmetry information in preference to the above space-group names.
They are only intended as comments.
;
_shelx_estimated_absorpt_t_min 0.971
_shelx_estimated_absorpt_t_max 0.999

loop_
_space_group_symop_operation_xyz
'x, y, z'
'-x, y+1/2, -z+1/2'
'-x, -y, -z'
'x, -y-1/2, z-1/2'

loop_
_atom_site_label
_atom_site_type_symbol
_atom_site_fract_x
_atom_site_fract_y
_atom_site_fract_z
_atom_site_U_iso_or_equiv
_atom_site_adp_type
_atom_site_occupancy
_atom_site_site_symmetry_order
_atom_site_calc_flag
_atom_site_refinement_flags_posn
_atom_site_refinement_flags_adp
_atom_site_refinement_flags_occupancy
_atom_site_disorder_assembly
_atom_site_disorder_group
O1 O 0.39177(7) 1.3033(2) 0.66168(8) 0.0295(5) Uani 1 1 d . . . . .
O2 O 0.33834(7) 1.16398(19) 0.69384(7) 0.0235(4) Uani 1 1 d . . . . .
O4 O 0.39348(7) 0.78106(19) 0.63922(7) 0.0254(5) Uani 1 1 d . . . . .
O5 O 0.35075(7) 0.70391(19) 0.70416(7) 0.0246(5) Uani 1 1 d . . . . .
O6 O 0.14519(6) 0.94250(18) 0.61846(7) 0.0194(4) Uani 1 1 d . . . . .
O7 O 0.10721(7) 0.4629(2) 0.86612(8) 0.0286(5) Uani 1 1 d . . . . .
O8 O 0.15078(7) 0.5421(2) 0.80220(7) 0.0278(5) Uani 1 1 d . . . . .
O9 O 0.35522(6) 0.29725(19) 0.88851(7) 0.0202(4) Uani 1 1 d . . . . .
O10 O 0.10829(7) -0.0557(2) 0.84708(8) 0.0305(5) Uani 1 1 d . . . . .
O11 O 0.16127(7) 0.08216(19) 0.81308(7) 0.0246(5) Uani 1 1 d . . . . .
C1 C 0.30626(9) 1.3471(2) 0.65311(9) 0.0157(5) Uani 1 1 d . . . . .
C2 C 0.25772(10) 1.3306(3) 0.67046(10) 0.0184(6) Uani 1 1 d . . . . .
C3 C 0.22716(9) 1.4188(3) 0.64445(10) 0.0208(6) Uani 1 1 d D . . . .
C4 C 0.25604(9) 1.4932(3) 0.61107(9) 0.0174(6) Uani 1 1 d . . . . .
C5 C 0.23945(10) 1.5943(3) 0.58088(10) 0.0229(6) Uani 1 1 d . . . . .
H5 H 0.205455 1.613259 0.583071 0.027 Uiso 1 1 calc R U . . .
C6 C 0.26583(11) 1.6712(3) 0.54795(11) 0.0258(7) Uani 1 1 d . . . . .
H6 H 0.247833 1.739126 0.532273 0.031 Uiso 1 1 calc R U . . .
C7 C 0.31460(11) 1.6631(3) 0.53474(11) 0.0246(6) Uani 1 1 d . . . . .
H7 H 0.324810 1.726280 0.510985 0.029 Uiso 1 1 calc R U . . .
C8 C 0.35153(10) 1.5778(3) 0.55035(10) 0.0224(6) Uani 1 1 d . . . . .
C9 C 0.34701(9) 1.4829(3) 0.58739(10) 0.0174(6) Uani 1 1 d . . . . .
H9 H 0.376153 1.435505 0.594264 0.021 Uiso 1 1 calc R U . . .
C10 C 0.30672(9) 1.4460(3) 0.61605(9) 0.0162(5) Uani 1 1 d . . . . .
C11 C 0.34969(10) 1.2735(3) 0.66905(10) 0.0178(6) Uani 1 1 d . . . . .
C12 C 0.37982(11) 1.0877(3) 0.71019(11) 0.0273(7) Uani 1 1 d . . . . .
H12A H 0.401191 1.139211 0.732533 0.033 Uiso 1 1 calc R U . . .
H12B H 0.398212 1.059778 0.680332 0.033 Uiso 1 1 calc R U . . .
H12C H 0.368258 1.012113 0.728829 0.033 Uiso 1 1 calc R U . . .
C13 C 0.24077(11) 1.2414(3) 0.71079(11) 0.0263(7) Uani 1 1 d . . . . .
H13A H 0.265349 1.237877 0.738397 0.032 Uiso 1 1 calc R U . . .
H13B H 0.236231 1.155334 0.696304 0.032 Uiso 1 1 calc R U . . .
H13C H 0.209563 1.272219 0.724280 0.032 Uiso 1 1 calc R U . . .
O3 O 0.1445(3) 1.3144(7) 0.6557(5) 0.0238(17) Uani 0.560(12) 1 d D U P A 1
C14 C 0.1738(3) 1.4095(11) 0.6514(5) 0.0203(19) Uani 0.560(12) 1 d D U P A 1
C15 C 0.1481(6) 1.5115(13) 0.6483(8) 0.031(2) Uani 0.560(12) 1 d D U P A 1
H15 H 0.161245 1.595473 0.644429 0.037 Uiso 0.560(12) 1 calc R U P A 1
C16 C 0.0981(5) 1.4839(12) 0.6513(8) 0.020(2) Uani 0.560(12) 1 d D U P A 1
C17 C 0.0580(4) 1.5679(13) 0.6494(6) 0.026(2) Uani 0.560(12) 1 d D U P A 1
H17 H 0.061755 1.657868 0.644629 0.032 Uiso 0.560(12) 1 calc R U P A 1
C18 C 0.0125(4) 1.5104(10) 0.6549(5) 0.024(2) Uani 0.560(12) 1 d D U P A 1
H18 H -0.016113 1.562653 0.654865 0.029 Uiso 0.560(12) 1 calc R U P A 1
C19 C 0.0078(4) 1.3798(11) 0.6605(5) 0.024(2) Uani 0.560(12) 1 d D U P A 1
H19 H -0.024005 1.343232 0.662628 0.029 Uiso 0.560(12) 1 calc R U P A 1
C20 C 0.0483(4) 1.3004(11) 0.6630(6) 0.026(2) Uani 0.560(12) 1 d D U P A 1
H20 H 0.044442 1.210532 0.667960 0.032 Uiso 0.560(12) 1 calc R U P A 1
C21 C 0.0947(4) 1.3529(10) 0.6584(7) 0.0170(17) Uani 0.560(12) 1 d D U P A 1
O103 O 0.1450(4) 1.5450(9) 0.6477(6) 0.0188(18) Uani 0.440(12) 1 d D U P A 2
C114 C 0.1750(3) 1.4514(10) 0.6479(7) 0.016(2) Uani 0.440(12) 1 d D U P A 2
C115 C 0.1497(6) 1.3457(14) 0.6531(10) 0.025(3) Uani 0.440(12) 1 d D U P A 2
H115 H 0.162928 1.261241 0.654165 0.030 Uiso 0.440(12) 1 calc R U P A 2
C116 C 0.1000(6) 1.3771(15) 0.6568(11) 0.022(2) Uani 0.440(12) 1 d D U P A 2
C117 C 0.0621(4) 1.2868(15) 0.6612(7) 0.020(2) Uani 0.440(12) 1 d D U P A 2
H117 H 0.067741 1.196775 0.663035 0.025 Uiso 0.440(12) 1 calc R U P A 2
C118 C 0.0155(5) 1.3409(11) 0.6628(7) 0.018(2) Uani 0.440(12) 1 d D U P A 2
H118 H -0.012198 1.286999 0.667252 0.022 Uiso 0.440(12) 1 calc R U P A 2
C119 C 0.0091(5) 1.4707(12) 0.6579(7) 0.024(3) Uani 0.440(12) 1 d D U P A 2
H119 H -0.023417 1.503459 0.656253 0.029 Uiso 0.440(12) 1 calc R U P A 2
C120 C 0.0479(5) 1.5569(16) 0.6552(8) 0.022(2) Uani 0.440(12) 1 d D U P A 2
H120 H 0.042284 1.646975 0.655097 0.026 Uiso 0.440(12) 1 calc R U P A 2
C121 C 0.0953(6) 1.5075(14) 0.6528(10) 0.017(2) Uani 0.440(12) 1 d D U P A 2
C22 C 0.40053(12) 1.5911(3) 0.52367(12) 0.0337(8) Uani 1 1 d . . . . .
H22 H 0.405479 1.684479 0.516211 0.040 Uiso 1 1 calc R U . . .
C23 C 0.44496(11) 1.5451(4) 0.55433(12) 0.0415(9) Uani 1 1 d . . . . .
H23A H 0.474986 1.576220 0.538349 0.050 Uiso 1 1 calc R U . . .
H23B H 0.445262 1.450939 0.555205 0.050 Uiso 1 1 calc R U . . .
H23C H 0.443253 1.578533 0.589193 0.050 Uiso 1 1 calc R U . . .
C24 C 0.39846(15) 1.5210(6) 0.47313(13) 0.0807(18) Uani 1 1 d . . . . .
H24A H 0.369767 1.550090 0.453367 0.097 Uiso 1 1 calc R U . . .
H24B H 0.395939 1.428272 0.479228 0.097 Uiso 1 1 calc R U . . .
H24C H 0.428329 1.539084 0.454066 0.097 Uiso 1 1 calc R U . . .
C25 C 0.30990(9) 0.8449(2) 0.64867(9) 0.0124(5) Uani 1 1 d . . . . .
C26 C 0.26301(9) 0.8250(2) 0.66950(9) 0.0132(5) Uani 1 1 d . . . . .
C27 C 0.22971(9) 0.9110(2) 0.64615(9) 0.0128(5) Uani 1 1 d . . . . .
C28 C 0.25534(9) 0.9886(2) 0.61111(9) 0.0116(5) Uani 1 1 d . . . . .
C29 C 0.23625(9) 1.0929(2) 0.58438(9) 0.0153(5) Uani 1 1 d . . . . .
H29 H 0.202560 1.110929 0.589772 0.018 Uiso 1 1 calc R U . . .
C30 C 0.25999(10) 1.1741(3) 0.55086(10) 0.0182(6) Uani 1 1 d . . . . .
H30 H 0.240849 1.243816 0.538240 0.022 Uiso 1 1 calc R U . . .
C31 C 0.30783(10) 1.1684(3) 0.53297(9) 0.0172(6) Uani 1 1 d . . . . .
H31 H 0.315785 1.233051 0.508888 0.021 Uiso 1 1 calc R U . . .
C32 C 0.34581(9) 1.0837(2) 0.54456(9) 0.0158(5) Uani 1 1 d . . . . .
C33 C 0.34467(9) 0.9854(2) 0.58118(9) 0.0135(5) Uani 1 1 d . . . . .
H33 H 0.374622 0.939946 0.585835 0.016 Uiso 1 1 calc R U . . .
C34 C 0.30643(9) 0.9443(2) 0.61170(9) 0.0114(5) Uani 1 1 d . . . . .
C35 C 0.35498(9) 0.7759(2) 0.66192(9) 0.0138(5) Uani 1 1 d . . . . .
C36 C 0.39274(10) 0.6272(3) 0.71828(11) 0.0279(7) Uani 1 1 d . . . . .
H36A H 0.421357 0.683100 0.723187 0.033 Uiso 1 1 calc R U . . .
H36B H 0.399334 0.564941 0.691192 0.033 Uiso 1 1 calc R U . . .
H36C H 0.386120 0.581324 0.750081 0.033 Uiso 1 1 calc R U . . .
C37 C 0.24950(10) 0.7253(3) 0.70805(10) 0.0185(6) Uani 1 1 d . . . . .
H37A H 0.258330 0.755962 0.742290 0.022 Uiso 1 1 calc R U . . .
H37B H 0.267224 0.645403 0.701021 0.022 Uiso 1 1 calc R U . . .
H37C H 0.214097 0.709218 0.706043 0.022 Uiso 1 1 calc R U . . .
C38 C 0.17784(9) 0.9180(2) 0.65821(10) 0.0160(5) Uani 1 1 d . . . . .
C39 C 0.15358(9) 0.8994(3) 0.70235(10) 0.0186(6) Uani 1 1 d . . . . .
H39 H 0.168085 0.883163 0.734858 0.022 Uiso 1 1 calc R U . . .
C40 C 0.10238(10) 0.9088(3) 0.69117(10) 0.0189(6) Uani 1 1 d . . . . .
C41 C 0.05924(10) 0.8965(3) 0.71902(11) 0.0239(6) Uani 1 1 d . . . . .
H41 H 0.060379 0.879060 0.754568 0.029 Uiso 1 1 calc R U . . .
C42 C 0.01478(10) 0.9106(3) 0.69327(11) 0.0251(6) Uani 1 1 d . . . . .
H42 H -0.014883 0.901376 0.711478 0.030 Uiso 1 1 calc R U . . .
C43 C 0.01266(10) 0.9377(3) 0.64142(11) 0.0256(7) Uani 1 1 d . . . . .
H43 H -0.018382 0.947138 0.624903 0.031 Uiso 1 1 calc R U . . .
C44 C 0.05512(10) 0.9514(3) 0.61335(10) 0.0217(6) Uani 1 1 d . . . . .
H44 H 0.053919 0.970508 0.577935 0.026 Uiso 1 1 calc R U . . .
C45 C 0.09881(9) 0.9361(3) 0.63906(10) 0.0179(6) Uani 1 1 d . . . . .
C46 C 0.39369(10) 1.0993(3) 0.51571(10) 0.0208(6) Uani 1 1 d . . . . .
H46 H 0.389680 1.174840 0.492418 0.025 Uiso 1 1 calc R U . . .
C47 C 0.43710(11) 1.1274(3) 0.55118(12) 0.0325(7) Uani 1 1 d . . . . .
H47A H 0.444856 1.050568 0.571360 0.039 Uiso 1 1 calc R U . . .
H47B H 0.428764 1.198324 0.574061 0.039 Uiso 1 1 calc R U . . .
H47C H 0.465624 1.151337 0.530939 0.039 Uiso 1 1 calc R U . . .
C48 C 0.40356(12) 0.9812(3) 0.48239(11) 0.0309(7) Uani 1 1 d . . . . .
H48A H 0.375928 0.968172 0.458640 0.037 Uiso 1 1 calc R U . . .
H48B H 0.407415 0.905162 0.504140 0.037 Uiso 1 1 calc R U . . .
H48C H 0.433650 0.994794 0.463119 0.037 Uiso 1 1 calc R U . . .
C49 C 0.19102(9) 0.4014(2) 0.85805(9) 0.0135(5) Uani 1 1 d . . . . .
C50 C 0.23787(9) 0.4197(2) 0.83717(9) 0.0131(5) Uani 1 1 d . . . . .
C51 C 0.27087(9) 0.3333(2) 0.86058(9) 0.0125(5) Uani 1 1 d . . . . .
C52 C 0.24509(9) 0.2572(2) 0.89584(9) 0.0125(5) Uani 1 1 d . . . . .
C53 C 0.26354(9) 0.1522(2) 0.92256(9) 0.0142(5) Uani 1 1 d . . . . .
H53 H 0.296980 0.132031 0.916710 0.017 Uiso 1 1 calc R U . . .
C54 C 0.23958(10) 0.0727(2) 0.95671(9) 0.0164(5) Uani 1 1 d . . . . .
H54 H 0.258348 0.002283 0.969259 0.020 Uiso 1 1 calc R U . . .
C55 C 0.19209(10) 0.0812(2) 0.97525(9) 0.0162(5) Uani 1 1 d . . . . .
H55 H 0.184050 0.017673 0.999773 0.019 Uiso 1 1 calc R U . . .
C56 C 0.15456(9) 0.1671(2) 0.96383(9) 0.0144(5) Uani 1 1 d . . . . .
C57 C 0.15607(9) 0.2638(2) 0.92664(9) 0.0148(5) Uani 1 1 d . . . . .
H57 H 0.126216 0.309691 0.921918 0.018 Uiso 1 1 calc R U . . .
C58 C 0.19411(9) 0.3038(2) 0.89546(9) 0.0118(5) Uani 1 1 d . . . . .
C59 C 0.14576(9) 0.4701(2) 0.84403(9) 0.0151(5) Uani 1 1 d . . . . .
C60 C 0.10869(11) 0.6176(3) 0.78749(12) 0.0312(7) Uani 1 1 d . . . . .
H60A H 0.102928 0.683732 0.813304 0.037 Uiso 1 1 calc R U . . .
H60B H 0.079838 0.561702 0.784595 0.037 Uiso 1 1 calc R U . . .
H60C H 0.114643 0.658653 0.754531 0.037 Uiso 1 1 calc R U . . .
C61 C 0.25159(10) 0.5179(3) 0.79855(10) 0.0188(6) Uani 1 1 d . . . . .
H61A H 0.234766 0.598888 0.805879 0.023 Uiso 1 1 calc R U . . .
H61B H 0.241878 0.487693 0.764479 0.023 Uiso 1 1 calc R U . . .
H61C H 0.287153 0.531568 0.799891 0.023 Uiso 1 1 calc R U . . .
C62 C 0.32273(9) 0.3243(2) 0.84869(9) 0.0146(5) Uani 1 1 d . . . . .
C63 C 0.34731(10) 0.3434(3) 0.80489(10) 0.0202(6) Uani 1 1 d . . . . .
H63 H 0.333077 0.361377 0.772385 0.024 Uiso 1 1 calc R U . . .
C64 C 0.39852(10) 0.3319(3) 0.81632(10) 0.0198(6) Uani 1 1 d . . . . .
C65 C 0.44187(11) 0.3442(3) 0.78894(11) 0.0259(7) Uani 1 1 d . . . . .
H65 H 0.441006 0.362469 0.753457 0.031 Uiso 1 1 calc R U . . .
C66 C 0.48614(11) 0.3291(3) 0.81486(12) 0.0291(7) Uani 1 1 d . . . . .
H66 H 0.515981 0.339255 0.797043 0.035 Uiso 1 1 calc R U . . .
C67 C 0.48759(10) 0.2994(3) 0.86628(12) 0.0283(7) Uani 1 1 d . . . . .
H67 H 0.518504 0.288829 0.882933 0.034 Uiso 1 1 calc R U . . .
C68 C 0.44531(10) 0.2847(3) 0.89403(11) 0.0261(7) Uani 1 1 d . . . . .
H68 H 0.446356 0.263025 0.929213 0.031 Uiso 1 1 calc R U . . .
C69 C 0.40156(10) 0.3030(3) 0.86818(10) 0.0198(6) Uani 1 1 d . . . . .
C70 C 0.10705(10) 0.1547(3) 0.99343(10) 0.0193(6) Uani 1 1 d . . . . .
H70 H 0.111429 0.082246 1.018111 0.023 Uiso 1 1 calc R U . . .
C71 C 0.09667(11) 0.2760(3) 1.02443(11) 0.0275(7) Uani 1 1 d . . . . .
H71A H 0.090734 0.348364 1.001219 0.033 Uiso 1 1 calc R U . . .
H71B H 0.124981 0.295225 1.046587 0.033 Uiso 1 1 calc R U . . .
H71C H 0.067642 0.262159 1.045340 0.033 Uiso 1 1 calc R U . . .
C72 C 0.06337(10) 0.1219(3) 0.95911(11) 0.0293(7) Uani 1 1 d . . . . .
H72A H 0.055223 0.196108 0.937564 0.035 Uiso 1 1 calc R U . . .
H72B H 0.035127 0.100158 0.980133 0.035 Uiso 1 1 calc R U . . .
H72C H 0.071601 0.048383 0.937509 0.035 Uiso 1 1 calc R U . . .
C73 C 0.19383(9) -0.0993(2) 0.85366(9) 0.0151(5) Uani 1 1 d . . . . .
C74 C 0.24218(10) -0.0848(3) 0.83558(9) 0.0182(6) Uani 1 1 d . . . . .
C75 C 0.27297(9) -0.1722(3) 0.86111(10) 0.0199(6) Uani 1 1 d D . . . .
C76 C 0.24458(9) -0.2452(3) 0.89539(9) 0.0167(6) Uani 1 1 d . . . . .
C77 C 0.26155(10) -0.3456(3) 0.92588(10) 0.0222(6) Uani 1 1 d . . . . .
H77 H 0.295393 -0.365577 0.922947 0.027 Uiso 1 1 calc R U . . .
C78 C 0.23573(11) -0.4203(3) 0.95993(11) 0.0248(6) Uani 1 1 d . . . . .
H78 H 0.253914 -0.488090 0.975426 0.030 Uiso 1 1 calc R U . . .
C79 C 0.18704(11) -0.4109(3) 0.97484(10) 0.0218(6) Uani 1 1 d . . . . .
H79 H 0.177249 -0.472598 0.999362 0.026 Uiso 1 1 calc R U . . .
C80 C 0.15047(10) -0.3253(3) 0.95953(10) 0.0175(6) Uani 1 1 d . . . . .
C81 C 0.15440(9) -0.2324(2) 0.92111(9) 0.0153(5) Uani 1 1 d . . . . .
H81 H 0.125075 -0.185758 0.914307 0.018 Uiso 1 1 calc R U . . .
C82 C 0.19390(9) -0.1970(2) 0.89126(9) 0.0142(5) Uani 1 1 d . . . . .
C83 C 0.15011(10) -0.0261(3) 0.83843(9) 0.0178(6) Uani 1 1 d . . . . .
C84 C 0.11956(11) 0.1586(3) 0.79696(11) 0.0279(7) Uani 1 1 d . . . . .
H84A H 0.098262 0.107317 0.774446 0.033 Uiso 1 1 calc R U . . .
H84B H 0.131003 0.234680 0.778588 0.033 Uiso 1 1 calc R U . . .
H84C H 0.101131 0.185612 0.826922 0.033 Uiso 1 1 calc R U . . .
C85 C 0.25853(11) 0.0046(3) 0.79471(10) 0.0265(7) Uani 1 1 d . . . . .
H85A H 0.263768 0.090440 0.809180 0.032 Uiso 1 1 calc R U . . .
H85B H 0.233299 0.008999 0.767774 0.032 Uiso 1 1 calc R U . . .
H85C H 0.289258 -0.026945 0.780353 0.032 Uiso 1 1 calc R U . . .
O12 O 0.3547(3) -0.0733(6) 0.8442(3) 0.0191(13) Uani 0.588(11) 1 d D U P B 3
C86 C 0.3251(2) -0.1684(9) 0.8519(4) 0.0221(16) Uani 0.588(11) 1 d D U P B 3
C87 C 0.3509(4) -0.2700(11) 0.8572(6) 0.0278(16) Uani 0.588(11) 1 d D U P B 3
H87 H 0.338036 -0.352264 0.865378 0.033 Uiso 0.588(11) 1 calc R U P B 3
C88 C 0.4011(4) -0.2435(11) 0.8494(7) 0.0213(14) Uani 0.588(11) 1 d D U P B 3
C89 C 0.4421(3) -0.3228(10) 0.8502(4) 0.0274(15) Uani 0.588(11) 1 d D U P B 3
H89 H 0.439672 -0.412549 0.856324 0.033 Uiso 0.588(11) 1 calc R U P B 3
C90 C 0.4870(3) -0.2633(8) 0.8415(4) 0.0254(15) Uani 0.588(11) 1 d D U P B 3
H90 H 0.516173 -0.313351 0.841005 0.030 Uiso 0.588(11) 1 calc R U P B 3
C91 C 0.4896(3) -0.1322(9) 0.8335(4) 0.0267(16) Uani 0.588(11) 1 d D U P B 3
H91 H 0.520820 -0.094207 0.828059 0.032 Uiso 0.588(11) 1 calc R U P B 3
C92 C 0.4488(3) -0.0549(10) 0.8330(5) 0.0236(15) Uani 0.588(11) 1 d D U P B 3
H92 H 0.451394 0.035229 0.827791 0.028 Uiso 0.588(11) 1 calc R U P B 3
C93 C 0.4036(4) -0.1130(10) 0.8406(6) 0.0182(13) Uani 0.588(11) 1 d D U P B 3
O112 O 0.3562(4) -0.3020(8) 0.8565(5) 0.0220(16) Uani 0.412(11) 1 d D U P B 4
C186 C 0.3259(3) -0.2052(11) 0.8572(6) 0.0165(18) Uani 0.412(11) 1 d D U P B 4
C187 C 0.3509(6) -0.0995(15) 0.8510(8) 0.0209(19) Uani 0.412(11) 1 d D U P B 4
H187 H 0.337855 -0.014860 0.851151 0.025 Uiso 0.412(11) 1 calc R U P B 4
C188 C 0.4003(6) -0.1316(15) 0.8440(10) 0.0199(17) Uani 0.412(11) 1 d D U P B 4
C189 C 0.4367(4) -0.0418(14) 0.8346(7) 0.0201(18) Uani 0.412(11) 1 d D U P B 4
H189 H 0.429910 0.047178 0.830412 0.024 Uiso 0.412(11) 1 calc R U P B 4
C190 C 0.4839(5) -0.0919(11) 0.8317(5) 0.0193(17) Uani 0.412(11) 1 d D U P B 4
H190 H 0.510919 -0.036148 0.826092 0.023 Uiso 0.412(11) 1 calc R U P B 4
C191 C 0.4916(4) -0.2212(12) 0.8369(5) 0.0221(18) Uani 0.412(11) 1 d D U P B 4
H191 H 0.524285 -0.252393 0.834946 0.027 Uiso 0.412(11) 1 calc R U P B 4
C192 C 0.4543(4) -0.3091(13) 0.8448(6) 0.0216(18) Uani 0.412(11) 1 d D U P B 4
H192 H 0.461252 -0.398437 0.847307 0.026 Uiso 0.412(11) 1 calc R U P B 4
C193 C 0.4058(6) -0.2633(15) 0.8490(10) 0.0193(16) Uani 0.412(11) 1 d D U P B 4
C94 C 0.10232(10) -0.3317(3) 0.98791(10) 0.0226(6) Uani 1 1 d . . . . .
H94 H 0.102600 -0.412526 1.008561 0.027 Uiso 1 1 calc R U . . .
C95 C 0.09842(12) -0.2189(3) 1.02488(11) 0.0313(7) Uani 1 1 d . . . . .
H95A H 0.067327 -0.224356 1.043051 0.038 Uiso 1 1 calc R U . . .
H95B H 0.099638 -0.137985 1.005835 0.038 Uiso 1 1 calc R U . . .
H95C H 0.125789 -0.222078 1.049491 0.038 Uiso 1 1 calc R U . . .
C96 C 0.05705(12) -0.3353(4) 0.95330(13) 0.0515(11) Uani 1 1 d . . . . .
H96A H 0.060195 -0.405659 0.928708 0.062 Uiso 1 1 calc R U . . .
H96B H 0.053990 -0.253537 0.935002 0.062 Uiso 1 1 calc R U . . .
H96C H 0.027821 -0.349141 0.973914 0.062 Uiso 1 1 calc R U . . .

loop_
_atom_site_aniso_label
_atom_site_aniso_U_11
_atom_site_aniso_U_22
_atom_site_aniso_U_33
_atom_site_aniso_U_23
_atom_site_aniso_U_13
_atom_site_aniso_U_12
O1 0.0106(10) 0.0333(12) 0.0444(13) 0.0144(10) -0.0024(9) -0.0003(9)
O2 0.0228(11) 0.0257(11) 0.0220(10) 0.0031(8) 0.0015(8) 0.0026(9)
O4 0.0125(10) 0.0315(12) 0.0323(11) 0.0134(9) 0.0031(8) 0.0030(9)
O5 0.0193(10) 0.0310(12) 0.0236(10) 0.0143(9) 0.0035(8) 0.0071(9)
O6 0.0123(9) 0.0282(11) 0.0178(9) 0.0006(8) 0.0001(7) 0.0016(8)
O7 0.0141(10) 0.0315(12) 0.0402(12) 0.0152(10) 0.0034(9) 0.0059(9)
O8 0.0193(11) 0.0401(13) 0.0240(10) 0.0183(9) 0.0011(8) 0.0101(9)
O9 0.0117(9) 0.0311(11) 0.0179(9) -0.0012(8) 0.0005(7) 0.0000(8)
O10 0.0134(10) 0.0367(13) 0.0411(12) 0.0176(10) -0.0040(9) -0.0024(9)
O11 0.0249(11) 0.0244(11) 0.0247(10) 0.0057(8) 0.0041(8) 0.0014(9)
C1 0.0118(13) 0.0165(13) 0.0188(12) -0.0044(10) 0.0001(10) -0.0009(10)
C2 0.0158(14) 0.0218(14) 0.0177(12) -0.0094(11) 0.0010(10) -0.0040(11)
C3 0.0102(13) 0.0325(16) 0.0198(13) -0.0109(12) 0.0004(10) 0.0008(12)
C4 0.0128(13) 0.0226(15) 0.0167(12) -0.0087(11) -0.0035(10) 0.0027(11)
C5 0.0202(15) 0.0260(16) 0.0222(14) -0.0116(12) -0.0085(11) 0.0083(12)
C6 0.0336(18) 0.0188(15) 0.0248(14) -0.0052(12) -0.0121(13) 0.0082(13)
C7 0.0333(17) 0.0163(14) 0.0240(14) -0.0025(12) -0.0059(12) 0.0004(13)
C8 0.0250(16) 0.0166(14) 0.0256(14) -0.0049(11) 0.0025(12) -0.0025(12)
C9 0.0125(13) 0.0161(14) 0.0236(13) -0.0028(11) -0.0021(10) -0.0004(11)
C10 0.0110(13) 0.0193(14) 0.0182(12) -0.0064(11) -0.0023(10) -0.0009(11)
C11 0.0153(14) 0.0202(14) 0.0179(12) -0.0030(11) -0.0004(10) -0.0014(11)
C12 0.0286(17) 0.0282(17) 0.0249(15) 0.0058(13) -0.0044(12) 0.0060(13)
C13 0.0233(16) 0.0306(17) 0.0250(14) -0.0086(13) 0.0061(12) -0.0103(13)
O3 0.010(2) 0.028(4) 0.033(3) -0.021(3) -0.004(2) 0.002(2)
C14 0.011(3) 0.034(5) 0.015(3) -0.007(4) 0.003(2) 0.001(3)
C15 0.025(3) 0.033(5) 0.035(4) 0.002(5) 0.005(3) -0.001(3)
C16 0.013(3) 0.027(5) 0.020(4) 0.009(4) 0.000(3) 0.000(3)
C17 0.028(4) 0.027(4) 0.024(4) 0.008(3) -0.002(4) 0.002(3)
C18 0.019(3) 0.030(5) 0.025(3) -0.010(4) -0.002(3) 0.009(3)
C19 0.014(3) 0.035(5) 0.024(3) -0.005(5) 0.004(3) -0.001(3)
C20 0.021(4) 0.027(4) 0.031(3) -0.003(3) 0.002(5) -0.004(4)
C21 0.015(3) 0.019(4) 0.017(3) -0.011(3) -0.005(3) 0.002(3)
O103 0.012(3) 0.026(4) 0.018(3) 0.002(3) -0.005(2) -0.005(3)
C114 0.016(3) 0.009(5) 0.024(4) -0.005(4) 0.002(3) -0.005(3)
C115 0.018(4) 0.015(5) 0.042(5) 0.000(5) 0.005(4) -0.005(3)
C116 0.010(3) 0.028(5) 0.027(4) -0.003(5) -0.002(3) -0.005(3)
C117 0.006(4) 0.030(4) 0.025(4) -0.008(3) 0.000(4) 0.000(3)
C118 0.012(4) 0.017(5) 0.026(4) -0.003(4) 0.002(4) 0.000(3)
C119 0.012(3) 0.019(5) 0.041(5) 0.000(5) -0.004(3) -0.003(4)
C120 0.015(4) 0.026(4) 0.025(5) -0.006(4) 0.006(4) -0.002(3)
C121 0.016(3) 0.020(4) 0.014(4) -0.010(4) 0.000(3) -0.001(3)
C22 0.0356(19) 0.0234(16) 0.0424(18) 0.0115(14) 0.0143(15) -0.0021(14)
C23 0.0233(17) 0.067(3) 0.0349(18) -0.0070(17) 0.0094(14) -0.0107(17)
C24 0.047(3) 0.176(6) 0.0200(17) -0.013(3) 0.0093(17) -0.007(3)
C25 0.0104(12) 0.0131(13) 0.0135(11) 0.0012(10) -0.0023(9) -0.0025(10)
C26 0.0155(13) 0.0142(13) 0.0099(11) -0.0046(10) 0.0009(9) -0.0023(10)
C27 0.0111(12) 0.0147(13) 0.0128(11) -0.0038(10) 0.0019(9) -0.0029(10)
C28 0.0115(12) 0.0125(12) 0.0107(11) -0.0030(9) 0.0000(9) 0.0013(10)
C29 0.0117(13) 0.0175(14) 0.0166(12) -0.0025(10) -0.0030(10) 0.0005(10)
C30 0.0186(14) 0.0149(13) 0.0210(13) 0.0010(11) -0.0069(10) 0.0016(11)
C31 0.0214(14) 0.0146(13) 0.0154(12) 0.0040(10) -0.0029(10) -0.0029(11)
C32 0.0155(13) 0.0154(13) 0.0165(12) 0.0029(10) 0.0001(10) -0.0042(11)
C33 0.0101(12) 0.0155(13) 0.0149(12) 0.0006(10) -0.0001(9) -0.0019(10)
C34 0.0116(12) 0.0129(12) 0.0097(10) -0.0012(9) -0.0021(9) -0.0011(10)
C35 0.0161(13) 0.0106(12) 0.0147(12) 0.0007(10) -0.0016(10) -0.0022(10)
C36 0.0215(15) 0.0328(17) 0.0293(15) 0.0151(13) -0.0015(12) 0.0074(13)
C37 0.0202(14) 0.0168(14) 0.0185(13) 0.0029(11) 0.0034(10) -0.0040(11)
C38 0.0132(13) 0.0163(13) 0.0185(12) -0.0043(10) -0.0003(10) -0.0008(11)
C39 0.0147(13) 0.0238(15) 0.0173(12) -0.0012(11) -0.0005(10) -0.0003(11)
C40 0.0163(14) 0.0180(14) 0.0224(13) -0.0039(11) 0.0028(10) 0.0012(11)
C41 0.0214(15) 0.0276(16) 0.0228(14) 0.0012(12) 0.0080(11) 0.0041(13)
C42 0.0144(14) 0.0265(16) 0.0345(16) 0.0013(13) 0.0098(12) 0.0028(12)
C43 0.0125(14) 0.0295(17) 0.0349(16) 0.0007(13) -0.0009(12) 0.0052(12)
C44 0.0196(14) 0.0229(15) 0.0226(13) 0.0005(12) -0.0014(11) 0.0038(12)
C45 0.0112(13) 0.0206(14) 0.0221(13) -0.0031(11) 0.0045(10) 0.0001(11)
C46 0.0202(15) 0.0197(14) 0.0228(13) 0.0061(11) 0.0061(11) -0.0056(12)
C47 0.0197(16) 0.043(2) 0.0352(17) 0.0044(15) 0.0040(13) -0.0112(14)
C48 0.0331(18) 0.0304(17) 0.0295(16) -0.0013(13) 0.0158(13) -0.0026(14)
C49 0.0127(13) 0.0133(13) 0.0146(11) -0.0001(10) 0.0000(9) -0.0003(10)
C50 0.0142(13) 0.0126(13) 0.0124(11) -0.0013(10) 0.0003(9) -0.0015(10)
C51 0.0117(12) 0.0134(12) 0.0125(11) -0.0026(10) 0.0016(9) 0.0007(10)
C52 0.0099(12) 0.0159(13) 0.0117(11) -0.0021(10) -0.0004(9) -0.0008(10)
C53 0.0100(12) 0.0184(13) 0.0141(11) -0.0018(10) -0.0027(9) 0.0015(10)
C54 0.0172(13) 0.0127(13) 0.0192(12) 0.0009(10) -0.0047(10) 0.0013(11)
C55 0.0208(14) 0.0135(13) 0.0143(12) 0.0004(10) -0.0005(10) -0.0044(11)
C56 0.0137(13) 0.0133(13) 0.0163(12) -0.0021(10) 0.0017(10) -0.0036(10)
C57 0.0115(13) 0.0141(13) 0.0188(12) -0.0006(10) -0.0008(10) -0.0011(10)
C58 0.0104(12) 0.0110(12) 0.0138(11) -0.0001(9) -0.0013(9) -0.0014(10)
C59 0.0133(13) 0.0142(13) 0.0179(12) -0.0016(10) -0.0017(10) 0.0026(11)
C60 0.0219(16) 0.0385(19) 0.0333(16) 0.0179(14) -0.0030(13) 0.0109(14)
C61 0.0212(14) 0.0155(13) 0.0199(13) 0.0031(11) 0.0037(11) -0.0002(11)
C62 0.0096(12) 0.0158(13) 0.0184(12) -0.0028(10) -0.0010(10) 0.0017(10)
C63 0.0178(14) 0.0252(15) 0.0177(12) -0.0022(11) 0.0019(10) 0.0016(12)
C64 0.0170(14) 0.0188(14) 0.0238(13) -0.0040(11) 0.0044(11) 0.0010(11)
C65 0.0232(15) 0.0255(16) 0.0294(15) -0.0014(13) 0.0097(12) 0.0005(13)
C66 0.0163(15) 0.0282(17) 0.0431(18) -0.0035(14) 0.0137(13) -0.0007(13)
C67 0.0127(14) 0.0309(17) 0.0413(18) -0.0087(14) -0.0003(12) 0.0013(12)
C68 0.0150(14) 0.0369(18) 0.0264(15) -0.0058(13) 0.0009(11) 0.0040(13)
C69 0.0138(13) 0.0222(15) 0.0236(14) -0.0037(11) 0.0047(11) -0.0013(11)
C70 0.0192(14) 0.0184(14) 0.0203(13) 0.0048(11) 0.0064(11) -0.0031(11)
C71 0.0259(16) 0.0314(17) 0.0255(15) -0.0036(13) 0.0126(12) -0.0059(13)
C72 0.0186(15) 0.0375(18) 0.0319(16) -0.0014(14) 0.0035(12) -0.0097(14)
C73 0.0141(13) 0.0169(13) 0.0143(12) -0.0024(10) -0.0003(10) -0.0038(11)
C74 0.0156(14) 0.0249(15) 0.0143(12) -0.0071(11) 0.0026(10) -0.0078(11)
C75 0.0088(12) 0.0336(16) 0.0174(12) -0.0141(12) 0.0026(10) -0.0037(12)
C76 0.0091(12) 0.0219(14) 0.0191(13) -0.0097(11) -0.0016(10) -0.0001(11)
C77 0.0145(14) 0.0263(16) 0.0258(14) -0.0105(12) -0.0032(11) 0.0045(12)
C78 0.0267(16) 0.0204(15) 0.0270(15) -0.0038(12) -0.0100(12) 0.0060(12)
C79 0.0289(16) 0.0169(14) 0.0196(13) -0.0010(11) -0.0021(11) -0.0007(12)
C80 0.0201(14) 0.0152(13) 0.0173(12) -0.0024(10) 0.0005(10) -0.0040(11)
C81 0.0123(13) 0.0138(13) 0.0198(12) -0.0030(10) -0.0023(10) -0.0013(10)
C82 0.0099(12) 0.0181(13) 0.0148(11) -0.0051(10) -0.0003(9) -0.0036(10)
C83 0.0193(14) 0.0186(14) 0.0157(12) -0.0032(11) 0.0011(10) -0.0036(11)
C84 0.0303(17) 0.0256(16) 0.0276(15) 0.0057(13) -0.0023(13) 0.0046(13)
C85 0.0282(16) 0.0319(17) 0.0198(13) -0.0065(12) 0.0077(12) -0.0168(14)
O12 0.0104(19) 0.029(3) 0.018(3) -0.008(2) 0.0002(16) 0.0019(18)
C86 0.012(2) 0.037(4) 0.017(3) -0.009(3) 0.0000(19) -0.003(2)
C87 0.017(3) 0.038(4) 0.028(3) -0.001(3) 0.003(2) -0.003(3)
C88 0.014(2) 0.031(3) 0.019(2) 0.002(3) 0.000(2) -0.001(2)
C89 0.023(3) 0.033(3) 0.026(3) 0.000(2) -0.005(3) 0.001(3)
C90 0.014(3) 0.034(3) 0.027(3) -0.009(3) -0.003(2) 0.008(3)
C91 0.014(3) 0.032(4) 0.034(3) -0.004(3) 0.003(2) -0.001(3)
C92 0.015(3) 0.030(3) 0.025(2) -0.004(2) 0.001(3) -0.004(3)
C93 0.014(2) 0.024(3) 0.016(3) -0.002(3) 0.001(2) 0.001(2)
O112 0.013(3) 0.032(3) 0.021(2) -0.003(3) 0.004(2) -0.002(2)
C186 0.014(3) 0.020(4) 0.016(3) -0.001(3) 0.004(2) -0.004(3)
C187 0.017(3) 0.022(4) 0.024(4) 0.000(3) 0.006(3) -0.003(3)
C188 0.013(3) 0.026(3) 0.021(3) -0.006(3) 0.002(3) -0.001(2)
C189 0.013(3) 0.025(3) 0.023(3) -0.003(3) 0.001(3) 0.004(3)
C190 0.012(3) 0.024(4) 0.022(3) -0.002(3) 0.002(3) 0.002(3)
C191 0.010(3) 0.026(4) 0.030(3) 0.005(4) -0.001(3) 0.001(3)
C192 0.014(3) 0.028(3) 0.023(3) -0.001(3) 0.004(3) 0.001(3)
C193 0.015(3) 0.026(3) 0.017(3) -0.005(3) 0.003(3) -0.001(2)
C94 0.0245(15) 0.0199(14) 0.0238(14) 0.0019(12) 0.0087(11) -0.0051(12)
C95 0.0357(18) 0.0319(18) 0.0265(15) -0.0047(13) 0.0122(13) -0.0049(15)
C96 0.0216(17) 0.099(3) 0.0343(18) -0.024(2) 0.0103(14) -0.024(2)

loop_
_atom_type_symbol
_atom_type_description
_atom_type_scat_dispersion_real
_atom_type_scat_dispersion_imag
_atom_type_scat_source
C C 0.0033 0.0016 'International Tables Vol C Tables 4.2.6.8 and 6.1.1.4'
H H 0.0000 0.0000 'International Tables Vol C Tables 4.2.6.8 and 6.1.1.4'
O O 0.0106 0.0060 'International Tables Vol C Tables 4.2.6.8 and 6.1.1.4'

loop_
_geom_angle_atom_site_label_1
_geom_angle_atom_site_label_2
_geom_angle_atom_site_label_3
_geom_angle
C11 O2 C12 115.1(2)
C35 O5 C36 116.3(2)
C45 O6 C38 106.14(19)
C59 O8 C60 115.8(2)
C69 O9 C62 106.14(19)
C83 O11 C84 115.0(2)
C10 C1 C2 109.1(2)
C10 C1 C11 124.1(2)
C2 C1 C11 126.9(2)
C3 C2 C1 108.3(2)
C3 C2 C13 124.3(3)
C1 C2 C13 127.3(3)
C2 C3 C4 109.0(2)
C2 C3 C114 133.4(6)
C4 C3 C114 117.4(6)
C2 C3 C14 118.4(5)
C4 C3 C14 132.2(5)
C5 C4 C3 126.0(3)
C5 C4 C10 127.0(3)
C3 C4 C10 107.0(2)
C6 C5 C4 128.7(3)
C6 C5 H5 115.6
C4 C5 H5 115.6
C7 C6 C5 129.1(3)
C7 C6 H6 115.4
C5 C6 H6 115.4
C6 C7 C8 131.0(3)
C6 C7 H7 114.5
C8 C7 H7 114.5
C9 C8 C7 125.7(3)
C9 C8 C22 118.2(3)
C7 C8 C22 116.1(3)
C8 C9 C10 130.6(3)
C8 C9 H9 114.7
C10 C9 H9 114.7
C9 C10 C1 125.8(2)
C9 C10 C4 127.4(2)
C1 C10 C4 106.6(2)
O1 C11 O2 121.2(2)
O1 C11 C1 125.9(3)
O2 C11 C1 112.8(2)
O2 C12 H12A 109.5
O2 C12 H12B 109.5
H12A C12 H12B 109.5
O2 C12 H12C 109.5
H12A C12 H12C 109.5
H12B C12 H12C 109.5
C2 C13 H13A 109.5
C2 C13 H13B 109.5
H13A C13 H13B 109.5
C2 C13 H13C 109.5
H13A C13 H13C 109.5
H13B C13 H13C 109.5
C14 O3 C21 112.6(6)
C15 C14 O3 107.9(7)
C15 C14 C3 118.7(10)
O3 C14 C3 133.0(8)
C14 C15 C16 111.1(10)
C14 C15 H15 124.4
C16 C15 H15 124.4
C21 C16 C15 106.2(10)
C21 C16 C17 124.7(14)
C15 C16 C17 129.1(11)
C18 C17 C16 115.2(12)
C18 C17 H17 122.4
C16 C17 H17 122.4
C19 C18 C17 121.4(10)
C19 C18 H18 119.3
C17 C18 H18 119.3
C18 C19 C20 121.5(10)
C18 C19 H19 119.2
C20 C19 H19 119.2
C19 C20 C21 119.4(10)
C19 C20 H20 120.3
C21 C20 H20 120.3
C16 C21 C20 117.8(13)
C16 C21 O3 101.9(9)
C20 C21 O3 140.2(10)
C114 O103 C121 113.8(8)
O103 C114 C115 107.8(9)
O103 C114 C3 143.2(9)
C115 C114 C3 109.0(10)
C114 C115 C116 108.9(11)
C114 C115 H115 125.5
C116 C115 H115 125.5
C121 C116 C115 108.4(12)
C121 C116 C117 127.2(18)
C115 C116 C117 124.4(14)
C118 C117 C116 113.9(13)
C118 C117 H117 123.1
C116 C117 H117 123.1
C119 C118 C117 120.9(12)
C119 C118 H118 119.6
C117 C118 H118 119.6
C118 C119 C120 123.0(13)
C118 C119 H119 118.5
C120 C119 H119 118.5
C119 C120 C121 118.2(15)
C119 C120 H120 120.9
C121 C120 H120 120.9
C116 C121 C120 116.6(18)
C116 C121 O103 101.1(12)
C120 C121 O103 142.3(14)
C24 C22 C23 109.3(3)
C24 C22 C8 109.7(3)
C23 C22 C8 115.2(3)
C24 C22 H22 107.5
C23 C22 H22 107.5
C8 C22 H22 107.5
C22 C23 H23A 109.5
C22 C23 H23B 109.5
H23A C23 H23B 109.5
C22 C23 H23C 109.5
H23A C23 H23C 109.5
H23B C23 H23C 109.5
C22 C24 H24A 109.5
C22 C24 H24B 109.5
H24A C24 H24B 109.5
C22 C24 H24C 109.5
H24A C24 H24C 109.5
H24B C24 H24C 109.5
C26 C25 C34 108.6(2)
C26 C25 C35 126.8(2)
C34 C25 C35 124.6(2)
C27 C26 C25 108.7(2)
C27 C26 C37 124.8(2)
C25 C26 C37 126.5(2)
C26 C27 C28 108.9(2)
C26 C27 C38 124.0(2)
C28 C27 C38 127.1(2)
C29 C28 C27 126.0(2)
C29 C28 C34 126.8(2)
C27 C28 C34 107.0(2)
C30 C29 C28 128.4(2)
C30 C29 H29 115.8
C28 C29 H29 115.8
C29 C30 C31 129.4(3)
C29 C30 H30 115.3
C31 C30 H30 115.3
C32 C31 C30 130.6(2)
C32 C31 H31 114.7
C30 C31 H31 114.7
C31 C32 C33 126.0(2)
C31 C32 C46 117.6(2)
C33 C32 C46 116.4(2)
C34 C33 C32 129.9(2)
C34 C33 H33 115.0
C32 C33 H33 115.0
C33 C34 C25 125.0(2)
C33 C34 C28 128.1(2)
C25 C34 C28 106.8(2)
O4 C35 O5 120.9(2)
O4 C35 C25 126.2(2)
O5 C35 C25 112.8(2)
O5 C36 H36A 109.5
O5 C36 H36B 109.5
H36A C36 H36B 109.5
O5 C36 H36C 109.5
H36A C36 H36C 109.5
H36B C36 H36C 109.5
C26 C37 H37A 109.5
C26 C37 H37B 109.5
H37A C37 H37B 109.5
C26 C37 H37C 109.5
H37A C37 H37C 109.5
H37B C37 H37C 109.5
C39 C38 O6 110.7(2)
C39 C38 C27 131.8(2)
O6 C38 C27 117.5(2)
C38 C39 C40 107.6(2)
C38 C39 H39 126.2
C40 C39 H39 126.2
C45 C40 C41 118.8(2)
C45 C40 C39 105.6(2)
C41 C40 C39 135.6(3)
C42 C41 C40 118.1(3)
C42 C41 H41 120.9
C40 C41 H41 120.9
C41 C42 C43 121.5(3)
C41 C42 H42 119.3
C43 C42 H42 119.3
C44 C43 C42 121.1(3)
C44 C43 H43 119.4
C42 C43 H43 119.4
C45 C44 C43 116.9(3)
C45 C44 H44 121.5
C43 C44 H44 121.5
C44 C45 O6 126.5(2)
C44 C45 C40 123.6(2)
O6 C45 C40 109.9(2)
C47 C46 C32 112.3(2)
C47 C46 C48 111.1(3)
C32 C46 C48 110.8(2)
C47 C46 H46 107.4
C32 C46 H46 107.4
C48 C46 H46 107.4
C46 C47 H47A 109.5
C46 C47 H47B 109.5
H47A C47 H47B 109.5
C46 C47 H47C 109.5
H47A C47 H47C 109.5
H47B C47 H47C 109.5
C46 C48 H48A 109.5
C46 C48 H48B 109.5
H48A C48 H48B 109.5
C46 C48 H48C 109.5
H48A C48 H48C 109.5
H48B C48 H48C 109.5
C50 C49 C58 108.7(2)
C50 C49 C59 126.9(2)
C58 C49 C59 124.4(2)
C51 C50 C49 108.8(2)
C51 C50 C61 124.7(2)
C49 C50 C61 126.5(2)
C50 C51 C52 108.8(2)
C50 C51 C62 124.4(2)
C52 C51 C62 126.7(2)
C53 C52 C51 126.3(2)
C53 C52 C58 126.7(2)
C51 C52 C58 106.8(2)
C52 C53 C54 128.6(2)
C52 C53 H53 115.7
C54 C53 H53 115.7
C53 C54 C55 129.5(2)
C53 C54 H54 115.3
C55 C54 H54 115.3
C56 C55 C54 130.6(2)
C56 C55 H55 114.7
C54 C55 H55 114.7
C55 C56 C57 125.7(2)
C55 C56 C70 117.7(2)
C57 C56 C70 116.7(2)
C58 C57 C56 130.7(2)
C58 C57 H57 114.7
C56 C57 H57 114.7
C57 C58 C49 125.7(2)
C57 C58 C52 127.5(2)
C49 C58 C52 106.7(2)
O7 C59 O8 121.9(2)
O7 C59 C49 125.6(2)
O8 C59 C49 112.5(2)
O8 C60 H60A 109.5
O8 C60 H60B 109.5
H60A C60 H60B 109.5
O8 C60 H60C 109.5
H60A C60 H60C 109.5
H60B C60 H60C 109.5
C50 C61 H61A 109.5
C50 C61 H61B 109.5
H61A C61 H61B 109.5
C50 C61 H61C 109.5
H61A C61 H61C 109.5
H61B C61 H61C 109.5
C63 C62 O9 110.5(2)
C63 C62 C51 131.8(2)
O9 C62 C51 117.6(2)
C62 C63 C64 107.7(2)
C62 C63 H63 126.2
C64 C63 H63 126.2
C69 C64 C65 118.8(3)
C69 C64 C63 105.5(2)
C65 C64 C63 135.7(3)
C66 C65 C64 118.3(3)
C66 C65 H65 120.8
C64 C65 H65 120.8
C67 C66 C65 121.1(3)
C67 C66 H66 119.5
C65 C66 H66 119.5
C68 C67 C66 121.8(3)
C68 C67 H67 119.1
C66 C67 H67 119.1
C69 C68 C67 116.7(3)
C69 C68 H68 121.7
C67 C68 H68 121.7
C68 C69 O9 126.5(2)
C68 C69 C64 123.3(2)
O9 C69 C64 110.2(2)
C72 C70 C56 112.4(2)
C72 C70 C71 110.5(2)
C56 C70 C71 111.5(2)
C72 C70 H70 107.4
C56 C70 H70 107.4
C71 C70 H70 107.4
C70 C71 H71A 109.5
C70 C71 H71B 109.5
H71A C71 H71B 109.5
C70 C71 H71C 109.5
H71A C71 H71C 109.5
H71B C71 H71C 109.5
C70 C72 H72A 109.5
C70 C72 H72B 109.5
H72A C72 H72B 109.5
C70 C72 H72C 109.5
H72A C72 H72C 109.5
H72B C72 H72C 109.5
C74 C73 C82 108.5(2)
C74 C73 C83 127.7(2)
C82 C73 C83 123.8(2)
C75 C74 C73 109.0(2)
C75 C74 C85 124.4(2)
C73 C74 C85 126.6(3)
C74 C75 C76 108.8(2)
C74 C75 C86 119.1(5)
C76 C75 C86 132.0(5)
C74 C75 C186 133.8(5)
C76 C75 C186 117.3(5)
C77 C76 C75 126.0(2)
C77 C76 C82 127.0(2)
C75 C76 C82 107.0(2)
C78 C77 C76 128.7(3)
C78 C77 H77 115.7
C76 C77 H77 115.7
C77 C78 C79 129.6(3)
C77 C78 H78 115.2
C79 C78 H78 115.2
C80 C79 C78 130.2(3)
C80 C79 H79 114.9
C78 C79 H79 114.9
C79 C80 C81 125.9(3)
C79 C80 C94 116.8(2)
C81 C80 C94 117.2(2)
C82 C81 C80 131.0(2)
C82 C81 H81 114.5
C80 C81 H81 114.5
C81 C82 C73 126.1(2)
C81 C82 C76 127.0(2)
C73 C82 C76 106.7(2)
O10 C83 O11 121.9(3)
O10 C83 C73 125.7(3)
O11 C83 C73 112.4(2)
O11 C84 H84A 109.5
O11 C84 H84B 109.5
H84A C84 H84B 109.5
O11 C84 H84C 109.5
H84A C84 H84C 109.5
H84B C84 H84C 109.5
C74 C85 H85A 109.5
C74 C85 H85B 109.5
H85A C85 H85B 109.5
C74 C85 H85C 109.5
H85A C85 H85C 109.5
H85B C85 H85C 109.5
C86 O12 C93 112.4(6)
C87 C86 O12 108.0(6)
C87 C86 C75 120.0(8)
O12 C86 C75 131.5(7)
C86 C87 C88 110.8(8)
C86 C87 H87 124.6
C88 C87 H87 124.6
C93 C88 C89 123.0(13)
C93 C88 C87 105.4(9)
C89 C88 C87 131.5(10)
C88 C89 C90 116.3(10)
C88 C89 H89 121.9
C90 C89 H89 121.9
C91 C90 C89 120.7(8)
C91 C90 H90 119.7
C89 C90 H90 119.7
C92 C91 C90 122.4(8)
C92 C91 H91 118.8
C90 C91 H91 118.8
C91 C92 C93 117.7(10)
C91 C92 H92 121.2
C93 C92 H92 121.2
C88 C93 C92 119.9(13)
C88 C93 O12 103.3(9)
C92 C93 O12 136.8(9)
C186 O112 C193 112.8(8)
O112 C186 C187 108.4(9)
O112 C186 C75 142.7(9)
C187 C186 C75 108.9(10)
C186 C187 C188 108.7(11)
C186 C187 H187 125.6
C188 C187 H187 125.6
C193 C188 C189 127.3(19)
C193 C188 C187 109.1(13)
C189 C188 C187 123.6(13)
C188 C189 C190 115.0(14)
C188 C189 H189 122.5
C190 C189 H189 122.5
C191 C190 C189 120.2(12)
C191 C190 H190 119.9
C189 C190 H190 119.9
C190 C191 C192 123.6(11)
C190 C191 H191 118.2
C192 C191 H191 118.2
C191 C192 C193 118.6(13)
C191 C192 H192 120.7
C193 C192 H192 120.7
C188 C193 C192 115.3(18)
C188 C193 O112 100.9(12)
C192 C193 O112 143.7(13)
C80 C94 C96 114.0(2)
C80 C94 C95 110.3(2)
C96 C94 C95 109.5(3)
C80 C94 H94 107.6
C96 C94 H94 107.6
C95 C94 H94 107.6
C94 C95 H95A 109.5
C94 C95 H95B 109.5
H95A C95 H95B 109.5
C94 C95 H95C 109.5
H95A C95 H95C 109.5
H95B C95 H95C 109.5
C94 C96 H96A 109.5
C94 C96 H96B 109.5
H96A C96 H96B 109.5
C94 C96 H96C 109.5
H96A C96 H96C 109.5
H96B C96 H96C 109.5

loop_
_geom_bond_atom_site_label_1
_geom_bond_atom_site_label_2
_geom_bond_distance
O1 C11 1.206(3)
O2 C11 1.351(3)
O2 C12 1.442(3)
O4 C35 1.215(3)
O5 C35 1.344(3)
O5 C36 1.440(3)
O6 C45 1.384(3)
O6 C38 1.385(3)
O7 C59 1.210(3)
O8 C59 1.337(3)
O8 C60 1.438(3)
O9 C69 1.380(3)
O9 C62 1.389(3)
O10 C83 1.205(3)
O11 C83 1.345(3)
O11 C84 1.446(3)
C1 C10 1.415(4)
C1 C2 1.416(4)
C1 C11 1.466(4)
C2 C3 1.409(4)
C2 C13 1.486(4)
C3 C4 1.416(4)
C3 C114 1.465(10)
C3 C14 1.473(8)
C4 C5 1.388(4)
C4 C10 1.470(3)
C5 C6 1.386(4)
C5 H5 0.9500
C6 C7 1.381(4)
C6 H6 0.9500
C7 C8 1.399(4)
C7 H7 0.9500
C8 C9 1.392(4)
C8 C22 1.523(4)
C9 C10 1.394(3)
C9 H9 0.9500
C12 H12A 0.9800
C12 H12B 0.9800
C12 H12C 0.9800
C13 H13A 0.9800
C13 H13B 0.9800
C13 H13C 0.9800
O3 C14 1.277(9)
O3 C21 1.419(13)
C14 C15 1.273(11)
C15 C16 1.397(17)
C15 H15 0.9500
C16 C21 1.378(9)
C16 C17 1.399(13)
C17 C18 1.387(10)
C17 H17 0.9500
C18 C19 1.373(9)
C18 H18 0.9500
C19 C20 1.380(9)
C19 H19 0.9500
C20 C21 1.383(11)
C20 H20 0.9500
O103 C114 1.272(10)
O103 C121 1.418(17)
C114 C115 1.305(12)
C115 C116 1.399(19)
C115 H115 0.9500
C116 C121 1.365(11)
C116 C117 1.403(14)
C117 C118 1.389(11)
C117 H117 0.9500
C118 C119 1.367(10)
C118 H118 0.9500
C119 C120 1.389(12)
C119 H119 0.9500
C120 C121 1.394(15)
C120 H120 0.9500
C22 C24 1.514(5)
C22 C23 1.521(5)
C22 H22 1.0000
C23 H23A 0.9800
C23 H23B 0.9800
C23 H23C 0.9800
C24 H24A 0.9800
C24 H24B 0.9800
C24 H24C 0.9800
C25 C26 1.412(3)
C25 C34 1.420(3)
C25 C35 1.461(3)
C26 C27 1.409(4)
C26 C37 1.499(3)
C27 C28 1.415(3)
C27 C38 1.455(3)
C28 C29 1.389(3)
C28 C34 1.467(3)
C29 C30 1.387(4)
C29 H29 0.9500
C30 C31 1.394(4)
C30 H30 0.9500
C31 C32 1.390(4)
C31 H31 0.9500
C32 C33 1.404(3)
C32 C46 1.527(3)
C33 C34 1.391(3)
C33 H33 0.9500
C36 H36A 0.9800
C36 H36B 0.9800
C36 H36C 0.9800
C37 H37A 0.9800
C37 H37B 0.9800
C37 H37C 0.9800
C38 C39 1.355(3)
C39 C40 1.425(4)
C39 H39 0.9500
C40 C45 1.398(4)
C40 C41 1.399(4)
C41 C42 1.387(4)
C41 H41 0.9500
C42 C43 1.390(4)
C42 H42 0.9500
C43 C44 1.388(4)
C43 H43 0.9500
C44 C45 1.370(4)
C44 H44 0.9500
C46 C47 1.523(4)
C46 C48 1.534(4)
C46 H46 1.0000
C47 H47A 0.9800
C47 H47B 0.9800
C47 H47C 0.9800
C48 H48A 0.9800
C48 H48B 0.9800
C48 H48C 0.9800
C49 C50 1.410(3)
C49 C58 1.414(3)
C49 C59 1.468(3)
C50 C51 1.406(3)
C50 C61 1.490(3)
C51 C52 1.413(3)
C51 C62 1.455(3)
C52 C53 1.388(3)
C52 C58 1.472(3)
C53 C54 1.389(4)
C53 H53 0.9500
C54 C55 1.392(4)
C54 H54 0.9500
C55 C56 1.388(4)
C55 H55 0.9500
C56 C57 1.402(3)
C56 C70 1.525(3)
C57 C58 1.393(3)
C57 H57 0.9500
C60 H60A 0.9800
C60 H60B 0.9800
C60 H60C 0.9800
C61 H61A 0.9800
C61 H61B 0.9800
C61 H61C 0.9800
C62 C63 1.353(3)
C63 C64 1.429(4)
C63 H63 0.9500
C64 C69 1.394(4)
C64 C65 1.398(4)
C65 C66 1.385(4)
C65 H65 0.9500
C66 C67 1.384(4)
C66 H66 0.9500
C67 C68 1.381(4)
C67 H67 0.9500
C68 C69 1.377(4)
C68 H68 0.9500
C70 C72 1.521(4)
C70 C71 1.530(4)
C70 H70 1.0000
C71 H71A 0.9800
C71 H71B 0.9800
C71 H71C 0.9800
C72 H72A 0.9800
C72 H72B 0.9800
C72 H72C 0.9800
C73 C74 1.415(3)
C73 C82 1.416(4)
C73 C83 1.465(4)
C74 C75 1.401(4)
C74 C85 1.492(4)
C75 C76 1.416(4)
C75 C86 1.446(7)
C75 C186 1.488(10)
C76 C77 1.391(4)
C76 C82 1.472(3)
C77 C78 1.384(4)
C77 H77 0.9500
C78 C79 1.393(4)
C78 H78 0.9500
C79 C80 1.391(4)
C79 H79 0.9500
C80 C81 1.401(4)
C80 C94 1.520(4)
C81 C82 1.391(3)
C81 H81 0.9500
C84 H84A 0.9800
C84 H84B 0.9800
C84 H84C 0.9800
C85 H85A 0.9800
C85 H85B 0.9800
C85 H85C 0.9800
O12 C86 1.293(8)
O12 C93 1.401(12)
C86 C87 1.275(10)
C87 C88 1.414(14)
C87 H87 0.9500
C88 C93 1.380(8)
C88 C89 1.389(11)
C89 C90 1.395(9)
C89 H89 0.9500
C90 C91 1.381(8)
C90 H90 0.9500
C91 C92 1.373(9)
C91 H91 0.9500
C92 C93 1.390(11)
C92 H92 0.9500
O112 C186 1.302(10)
O112 C193 1.429(16)
C186 C187 1.306(13)
C187 C188 1.401(18)
C187 H187 0.9500
C188 C193 1.385(11)
C188 C189 1.387(15)
C189 C190 1.392(11)
C189 H189 0.9500
C190 C191 1.367(11)
C190 H190 0.9500
C191 C192 1.386(11)
C191 H191 0.9500
C192 C193 1.411(14)
C192 H192 0.9500
C94 C96 1.522(4)
C94 C95 1.527(4)
C94 H94 1.0000
C95 H95A 0.9800
C95 H95B 0.9800
C95 H95C 0.9800
C96 H96A 0.9800
C96 H96B 0.9800
C96 H96C 0.9800

loop_
_geom_torsion_atom_site_label_1
_geom_torsion_atom_site_label_2
_geom_torsion_atom_site_label_3
_geom_torsion_atom_site_label_4
_geom_torsion
C10 C1 C2 C3 0.1(3)
C11 C1 C2 C3 -178.5(2)
C10 C1 C2 C13 -177.2(2)
C11 C1 C2 C13 4.2(4)
C1 C2 C3 C4 -0.9(3)
C13 C2 C3 C4 176.4(2)
C1 C2 C3 C114 -176.3(8)
C13 C2 C3 C114 1.1(9)
C1 C2 C3 C14 172.6(6)
C13 C2 C3 C14 -10.0(7)
C2 C3 C4 C5 -176.6(2)
C114 C3 C4 C5 -0.4(8)
C14 C3 C4 C5 11.1(8)
C2 C3 C4 C10 1.4(3)
C114 C3 C4 C10 177.6(7)
C14 C3 C4 C10 -170.9(7)
C3 C4 C5 C6 179.3(3)
C10 C4 C5 C6 1.7(5)
C4 C5 C6 C7 3.7(5)
C5 C6 C7 C8 -0.6(5)
C6 C7 C8 C9 -4.9(5)
C6 C7 C8 C22 174.7(3)
C7 C8 C9 C10 2.4(5)
C22 C8 C9 C10 -177.2(3)
C8 C9 C10 C1 -180.0(3)
C8 C9 C10 C4 5.5(5)
C2 C1 C10 C9 -174.7(2)
C11 C1 C10 C9 3.9(4)
C2 C1 C10 C4 0.8(3)
C11 C1 C10 C4 179.4(2)
C5 C4 C10 C9 -8.0(4)
C3 C4 C10 C9 174.1(3)
C5 C4 C10 C1 176.7(2)
C3 C4 C10 C1 -1.3(3)
C12 O2 C11 O1 -0.1(4)
C12 O2 C11 C1 179.8(2)
C10 C1 C11 O1 16.6(4)
C2 C1 C11 O1 -165.0(3)
C10 C1 C11 O2 -163.2(2)
C2 C1 C11 O2 15.2(4)
C21 O3 C14 C15 -3.1(17)
C21 O3 C14 C3 -176.0(13)
C2 C3 C14 C15 149.6(12)
C4 C3 C14 C15 -38.6(15)
C2 C3 C14 O3 -38.1(15)
C4 C3 C14 O3 133.6(11)
O3 C14 C15 C16 1(2)
C3 C14 C15 C16 174.8(14)
C14 C15 C16 C21 2(2)
C14 C15 C16 C17 -179.8(19)
C21 C16 C17 C18 0(3)
C15 C16 C17 C18 -178.3(19)
C16 C17 C18 C19 -2(2)
C17 C18 C19 C20 2.8(18)
C18 C19 C20 C21 -2.0(19)
C15 C16 C21 C20 179.5(17)
C17 C16 C21 C20 1(3)
C15 C16 C21 O3 -3.4(19)
C17 C16 C21 O3 178.2(18)
C19 C20 C21 C16 0(2)
C19 C20 C21 O3 -175.6(19)
C14 O3 C21 C16 4.1(17)
C14 O3 C21 C20 -180(2)
C121 O103 C114 C115 0(2)
C121 O103 C114 C3 180(2)
C2 C3 C114 O103 138.6(19)
C4 C3 C114 O103 -36(3)
C2 C3 C114 C115 -41.6(18)
C4 C3 C114 C115 143.3(13)
O103 C114 C115 C116 -1(2)
C3 C114 C115 C116 179.6(18)
C114 C115 C116 C121 1(3)
C114 C115 C116 C117 178(2)
C121 C116 C117 C118 -2(3)
C115 C116 C117 C118 -178(2)
C116 C117 C118 C119 3(2)
C117 C118 C119 C120 -5(3)
C118 C119 C120 C121 6(3)
C115 C116 C121 C120 180(2)
C117 C116 C121 C120 2(4)
C115 C116 C121 O103 -1(3)
C117 C116 C121 O103 -178(2)
C119 C120 C121 C116 -4(3)
C119 C120 C121 O103 176(3)
C114 O103 C121 C116 1(2)
C114 O103 C121 C120 180(3)
C9 C8 C22 C24 97.5(4)
C7 C8 C22 C24 -82.1(4)
C9 C8 C22 C23 -26.3(4)
C7 C8 C22 C23 154.1(3)
C34 C25 C26 C27 -0.1(3)
C35 C25 C26 C27 -179.7(2)
C34 C25 C26 C37 177.1(2)
C35 C25 C26 C37 -2.6(4)
C25 C26 C27 C28 -1.4(3)
C37 C26 C27 C28 -178.6(2)
C25 C26 C27 C38 -180.0(2)
C37 C26 C27 C38 2.8(4)
C26 C27 C28 C29 -173.3(2)
C38 C27 C28 C29 5.2(4)
C26 C27 C28 C34 2.2(3)
C38 C27 C28 C34 -179.3(2)
C27 C28 C29 C30 178.0(2)
C34 C28 C29 C30 3.3(4)
C28 C29 C30 C31 4.2(5)
C29 C30 C31 C32 -2.5(5)
C30 C31 C32 C33 -4.4(5)
C30 C31 C32 C46 176.6(3)
C31 C32 C33 C34 4.0(4)
C46 C32 C33 C34 -177.0(2)
C32 C33 C34 C25 -178.4(2)
C32 C33 C34 C28 4.5(4)
C26 C25 C34 C33 -176.2(2)
C35 C25 C34 C33 3.4(4)
C26 C25 C34 C28 1.4(3)
C35 C25 C34 C28 -178.9(2)
C29 C28 C34 C33 -9.2(4)
C27 C28 C34 C33 175.3(2)
C29 C28 C34 C25 173.2(2)
C27 C28 C34 C25 -2.2(3)
C36 O5 C35 O4 -4.5(4)
C36 O5 C35 C25 176.7(2)
C26 C25 C35 O4 169.3(3)
C34 C25 C35 O4 -10.3(4)
C26 C25 C35 O5 -12.1(4)
C34 C25 C35 O5 168.4(2)
C45 O6 C38 C39 -1.2(3)
C45 O6 C38 C27 176.3(2)
C26 C27 C38 C39 33.6(4)
C28 C27 C38 C39 -144.7(3)
C26 C27 C38 O6 -143.3(2)
C28 C27 C38 O6 38.4(4)
O6 C38 C39 C40 1.6(3)
C27 C38 C39 C40 -175.5(3)
C38 C39 C40 C45 -1.2(3)
C38 C39 C40 C41 178.3(3)
C45 C40 C41 C42 0.8(4)
C39 C40 C41 C42 -178.7(3)
C40 C41 C42 C43 -0.9(4)
C41 C42 C43 C44 0.3(5)
C42 C43 C44 C45 0.4(4)
C43 C44 C45 O6 178.3(3)
C43 C44 C45 C40 -0.4(4)
C38 O6 C45 C44 -178.5(3)
C38 O6 C45 C40 0.4(3)
C41 C40 C45 C44 -0.2(4)
C39 C40 C45 C44 179.4(3)
C41 C40 C45 O6 -179.1(2)
C39 C40 C45 O6 0.5(3)
C31 C32 C46 C47 119.7(3)
C33 C32 C46 C47 -59.4(3)
C31 C32 C46 C48 -115.4(3)
C33 C32 C46 C48 65.6(3)
C58 C49 C50 C51 0.7(3)
C59 C49 C50 C51 -179.1(2)
C58 C49 C50 C61 -176.6(2)
C59 C49 C50 C61 3.7(4)
C49 C50 C51 C52 1.3(3)
C61 C50 C51 C52 178.6(2)
C49 C50 C51 C62 180.0(2)
C61 C50 C51 C62 -2.7(4)
C50 C51 C52 C53 172.8(2)
C62 C51 C52 C53 -5.9(4)
C50 C51 C52 C58 -2.6(3)
C62 C51 C52 C58 178.7(2)
C51 C52 C53 C54 -178.5(2)
C58 C52 C53 C54 -4.1(4)
C52 C53 C54 C55 -4.0(5)
C53 C54 C55 C56 2.8(5)
C54 C55 C56 C57 4.5(4)
C54 C55 C56 C70 -176.6(3)
C55 C56 C57 C58 -4.8(4)
C70 C56 C57 C58 176.3(3)
C56 C57 C58 C49 178.4(3)
C56 C57 C58 C52 -3.9(4)
C50 C49 C58 C57 175.9(2)
C59 C49 C58 C57 -4.3(4)
C50 C49 C58 C52 -2.2(3)
C59 C49 C58 C52 177.5(2)
C53 C52 C58 C57 9.5(4)
C51 C52 C58 C57 -175.2(2)
C53 C52 C58 C49 -172.4(2)
C51 C52 C58 C49 2.9(3)
C60 O8 C59 O7 4.5(4)
C60 O8 C59 C49 -177.0(2)
C50 C49 C59 O7 -171.5(3)
C58 C49 C59 O7 8.8(4)
C50 C49 C59 O8 10.0(4)
C58 C49 C59 O8 -169.6(2)
C69 O9 C62 C63 1.3(3)
C69 O9 C62 C51 -175.8(2)
C50 C51 C62 C63 -32.2(4)
C52 C51 C62 C63 146.3(3)
C50 C51 C62 O9 144.2(2)
C52 C51 C62 O9 -37.3(4)
O9 C62 C63 C64 -1.5(3)
C51 C62 C63 C64 175.1(3)
C62 C63 C64 C69 1.1(3)
C62 C63 C64 C65 -177.9(3)
C69 C64 C65 C66 -1.0(4)
C63 C64 C65 C66 177.9(3)
C64 C65 C66 C67 1.6(4)
C65 C66 C67 C68 -0.6(5)
C66 C67 C68 C69 -1.0(5)
C67 C68 C69 O9 -177.9(3)
C67 C68 C69 C64 1.6(4)
C62 O9 C69 C68 178.9(3)
C62 O9 C69 C64 -0.6(3)
C65 C64 C69 C68 -0.6(4)
C63 C64 C69 C68 -179.8(3)
C65 C64 C69 O9 178.9(2)
C63 C64 C69 O9 -0.3(3)
C55 C56 C70 C72 -117.2(3)
C57 C56 C70 C72 61.8(3)
C55 C56 C70 C71 118.1(3)
C57 C56 C70 C71 -62.9(3)
C82 C73 C74 C75 0.1(3)
C83 C73 C74 C75 178.6(2)
C82 C73 C74 C85 178.1(2)
C83 C73 C74 C85 -3.4(4)
C73 C74 C75 C76 0.8(3)
C85 C74 C75 C76 -177.1(2)
C73 C74 C75 C86 -175.2(5)
C85 C74 C75 C86 6.8(6)
C73 C74 C75 C186 177.2(8)
C85 C74 C75 C186 -0.8(9)
C74 C75 C76 C77 176.9(2)
C86 C75 C76 C77 -7.8(7)
C186 C75 C76 C77 -0.2(7)
C74 C75 C76 C82 -1.4(3)
C86 C75 C76 C82 173.9(6)
C186 C75 C76 C82 -178.5(7)
C75 C76 C77 C78 -179.9(3)
C82 C76 C77 C78 -1.9(5)
C76 C77 C78 C79 -3.9(5)
C77 C78 C79 C80 0.8(5)
C78 C79 C80 C81 5.4(5)
C78 C79 C80 C94 -173.2(3)
C79 C80 C81 C82 -3.6(5)
C94 C80 C81 C82 175.0(3)
C80 C81 C82 C73 -179.0(3)
C80 C81 C82 C76 -4.6(5)
C74 C73 C82 C81 174.4(2)
C83 C73 C82 C81 -4.2(4)
C74 C73 C82 C76 -1.0(3)
C83 C73 C82 C76 -179.6(2)
C77 C76 C82 C81 7.9(4)
C75 C76 C82 C81 -173.8(2)
C77 C76 C82 C73 -176.8(2)
C75 C76 C82 C73 1.5(3)
C84 O11 C83 O10 -0.5(4)
C84 O11 C83 C73 180.0(2)
C74 C73 C83 O10 165.2(3)
C82 C73 C83 O10 -16.5(4)
C74 C73 C83 O11 -15.2(4)
C82 C73 C83 O11 163.1(2)
C93 O12 C86 C87 4.3(13)
C93 O12 C86 C75 175.6(11)
C74 C75 C86 C87 -152.7(9)
C76 C75 C86 C87 32.4(13)
C74 C75 C86 O12 36.9(12)
C76 C75 C86 O12 -138.0(8)
O12 C86 C87 C88 -4.0(14)
C75 C86 C87 C88 -176.5(11)
C86 C87 C88 C93 2.2(17)
C86 C87 C88 C89 -178.5(16)
C93 C88 C89 C90 0(2)
C87 C88 C89 C90 -179.1(15)
C88 C89 C90 C91 1.1(15)
C89 C90 C91 C92 -0.8(14)
C90 C91 C92 C93 -0.6(16)
C89 C88 C93 C92 -1(2)
C87 C88 C93 C92 177.8(14)
C89 C88 C93 O12 -179.0(14)
C87 C88 C93 O12 0.3(16)
C91 C92 C93 C88 2(2)
C91 C92 C93 O12 178.2(15)
C86 O12 C93 C88 -2.8(15)
C86 O12 C93 C92 -179.6(17)
C193 O112 C186 C187 -0.3(19)
C193 O112 C186 C75 177.1(19)
C74 C75 C186 O112 -136.9(16)
C76 C75 C186 O112 39(2)
C74 C75 C186 C187 40.5(15)
C76 C75 C186 C187 -143.4(11)
O112 C186 C187 C188 2(2)
C75 C186 C187 C188 -176.1(15)
C186 C187 C188 C193 -3(2)
C186 C187 C188 C189 178(2)
C193 C188 C189 C190 -2(3)
C187 C188 C189 C190 176.4(19)
C188 C189 C190 C191 1(2)
C189 C190 C191 C192 0(2)
C190 C191 C192 C193 -2(2)
C189 C188 C193 C192 1(4)
C187 C188 C193 C192 -177.7(19)
C189 C188 C193 O112 -178(2)
C187 C188 C193 O112 3(2)
C191 C192 C193 C188 1(3)
C191 C192 C193 O112 180(3)
C186 O112 C193 C188 -2(2)
C186 O112 C193 C192 179(3)
C79 C80 C94 C96 -131.9(3)
C81 C80 C94 C96 49.4(4)
C79 C80 C94 C95 104.4(3)
C81 C80 C94 C95 -74.4(3)
